data_7710881
loop_
_publ_author_name
'Kim, Minyoung'
'Park, Seongchul'
'Song, Dayoon'
'Moon, Dohyun'
'You, Youngmin'
'Lim, Manho'
'Lee, Hong-In'

_publ_section_title
;
 Visible-light NO photolysis of ruthenium nitrosyl complexes with
 N<sub>2</sub>O<sub>2</sub> ligands bearing \p-extended rings and their
 photorelease dynamics.
;
_journal_issue 30
_journal_name_full 'Dalton transactions (Cambridge, England : 2003)'
_journal_page_first 11404
_journal_page_last 11415
_journal_paper_doi 10.1039/d2dt01019d
_journal_volume 51
_journal_year 2022
_chemical_formula_moiety 'C21 H18 Cl N2 O3 Ru, C H4 O'
_chemical_formula_sum 'C22 H22 Cl N2 O4 Ru'
_chemical_formula_weight 514.93
_space_group_crystal_system triclinic
_space_group_IT_number 2
_space_group_name_Hall '-P 1'
_space_group_name_H-M_alt 'P -1'
_atom_sites_solution_hydrogens mixed
_audit_creation_method SHELXL-2019/2
_audit_update_record
;
2022-06-03 deposited with the CCDC.	2022-06-16 downloaded from the CCDC.
;
_cell_angle_alpha 109.75(3)
_cell_angle_beta 102.83(3)
_cell_angle_gamma 102.50(3)
_cell_formula_units_Z 2
_cell_length_a 7.4300(15)
_cell_length_b 11.531(2)
_cell_length_c 13.619(3)
_cell_measurement_reflns_used 31150
_cell_measurement_temperature 173(2)
_cell_measurement_theta_max 33.548
_cell_measurement_theta_min 0.361
_cell_volume 1015.3(5)
_computing_cell_refinement 'HKL3000sm(Otwinowski & Minor, 1997)'
_computing_data_collection 'PAL BL2D-SMDC Program(Shin et.al, 2016)'
_computing_data_reduction 'HKL3000sm(Otwinowski & Minor, 1997)'
_computing_molecular_graphics ORTEP3
_computing_publication_material CIFTAB
_computing_structure_refinement 'SHELXL-2019/2(Sheldrick, 2018)'
_computing_structure_solution 'SHELXT-2018(Sheldrick, 2018)'
_diffrn_ambient_temperature 173(2)
_diffrn_measured_fraction_theta_full 0.950
_diffrn_measured_fraction_theta_max 0.933
_diffrn_measurement_device_type 'Rayonix MX225HS CCD area detector'
_diffrn_measurement_method 'omega scan'
_diffrn_radiation_type synchrotron
_diffrn_radiation_wavelength 0.630
_diffrn_reflns_av_R_equivalents 0.0259
_diffrn_reflns_av_unetI/netI 0.0352
_diffrn_reflns_Laue_measured_fraction_full 0.950
_diffrn_reflns_Laue_measured_fraction_max 0.933
_diffrn_reflns_limit_h_max 10
_diffrn_reflns_limit_h_min -10
_diffrn_reflns_limit_k_max 16
_diffrn_reflns_limit_k_min -16
_diffrn_reflns_limit_l_max 19
_diffrn_reflns_limit_l_min -19
_diffrn_reflns_number 11145
_diffrn_reflns_point_group_measured_fraction_full 0.950
_diffrn_reflns_point_group_measured_fraction_max 0.933
_diffrn_reflns_theta_full 22.210
_diffrn_reflns_theta_max 26.498
_diffrn_reflns_theta_min 1.487
_diffrn_source 'PLSII 2D bending magnet'
_exptl_absorpt_coefficient_mu 0.670
_exptl_absorpt_correction_T_max 1.000
_exptl_absorpt_correction_T_min 0.935
_exptl_absorpt_correction_type empirical
_exptl_absorpt_process_details 'HKL3000sm Scalepack(Otwinowski et.al,2003)'
_exptl_crystal_colour green
_exptl_crystal_density_diffrn 1.684
_exptl_crystal_description block
_exptl_crystal_F_000 522
_exptl_crystal_size_max 0.150
_exptl_crystal_size_mid 0.130
_exptl_crystal_size_min 0.110
_refine_diff_density_max 0.825
_refine_diff_density_min -1.394
_refine_diff_density_rms 0.114
_refine_ls_extinction_method none
_refine_ls_goodness_of_fit_ref 1.102
_refine_ls_hydrogen_treatment mixed
_refine_ls_matrix_type full
_refine_ls_number_parameters 285
_refine_ls_number_reflns 5657
_refine_ls_number_restraints 4
_refine_ls_restrained_S_all 1.103
_refine_ls_R_factor_all 0.0364
_refine_ls_R_factor_gt 0.0340
_refine_ls_shift/su_max 0.001
_refine_ls_shift/su_mean 0.000
_refine_ls_structure_factor_coef Fsqd
_refine_ls_weighting_details 'w=1/[\s^2^(Fo^2^)+(0.0569P)^2^+0.8196P] where P=(Fo^2^+2Fc^2^)/3'
_refine_ls_weighting_scheme calc
_refine_ls_wR_factor_gt 0.0952
_refine_ls_wR_factor_ref 0.0966
_reflns_Friedel_coverage 0.000
_reflns_number_gt 5205
_reflns_number_total 5657
_reflns_threshold_expression 'I > 2\s(I)'
_cod_data_source_file d2dt01019d2.cif
_cod_data_source_block Ru_salophenCl_MeOH_a
_cod_original_cell_volume 1015.3(4)
_cod_database_code 7710881
_shelx_shelxl_version_number 2019/2
_shelx_space_group_comment
;
The symmetry employed for this shelxl refinement is uniquely defined
by the following loop, which should always be used as a source of
symmetry information in preference to the above space-group names.
They are only intended as comments.
;
_shelx_estimated_absorpt_t_min 0.906
_shelx_estimated_absorpt_t_max 0.930

loop_
_space_group_symop_operation_xyz
'x, y, z'
'-x, -y, -z'

loop_
_atom_site_label
_atom_site_type_symbol
_atom_site_fract_x
_atom_site_fract_y
_atom_site_fract_z
_atom_site_U_iso_or_equiv
_atom_site_adp_type
_atom_site_occupancy
_atom_site_site_symmetry_order
_atom_site_calc_flag
_atom_site_refinement_flags_posn
_atom_site_refinement_flags_adp
_atom_site_refinement_flags_occupancy
_atom_site_disorder_assembly
_atom_site_disorder_group
Ru1 Ru 0.55109(2) 0.24090(2) 0.57931(2) 0.01040(6) Uani 1 1 d . . . . .
Cl1 Cl 0.37615(7) 0.36170(5) 0.66793(4) 0.01583(10) Uani 1 1 d . . . . .
O1 O 0.3166(2) 0.13030(14) 0.44522(12) 0.0139(3) Uani 1 1 d . . . . .
O2 O 0.4775(2) 0.10646(14) 0.64027(12) 0.0139(3) Uani 1 1 d . . . . .
N1 N 0.6409(2) 0.37328(16) 0.52377(15) 0.0120(3) Uani 1 1 d . . . . .
N2 N 0.7881(2) 0.35195(16) 0.70877(14) 0.0125(3) Uani 1 1 d . . . . .
C1 C 0.2795(3) 0.1536(2) 0.35643(17) 0.0136(4) Uani 1 1 d . . . . .
C2 C 0.1157(3) 0.0618(2) 0.26521(18) 0.0162(4) Uani 1 1 d . . . . .
H2 H 0.040558 -0.011483 0.271805 0.019 Uiso 1 1 calc R U . . .
C3 C 0.0638(3) 0.0764(2) 0.16811(18) 0.0183(4) Uani 1 1 d . . . . .
H3 H -0.045438 0.012918 0.108496 0.022 Uiso 1 1 calc R U . . .
C4 C 0.1707(3) 0.1849(2) 0.15555(18) 0.0188(4) Uani 1 1 d . . . . .
H4 H 0.133969 0.194361 0.087985 0.023 Uiso 1 1 calc R U . . .
C5 C 0.3278(3) 0.2761(2) 0.24200(18) 0.0170(4) Uani 1 1 d . . . . .
H5 H 0.397966 0.349774 0.233918 0.020 Uiso 1 1 calc R U . . .
C6 C 0.3889(3) 0.2636(2) 0.34393(16) 0.0131(4) Uani 1 1 d . . . . .
C7 C 0.5561(3) 0.3663(2) 0.42545(17) 0.0133(4) Uani 1 1 d . . . . .
H7 H 0.610533 0.435432 0.407033 0.016 Uiso 1 1 calc R U . . .
C8 C 0.8144(3) 0.47486(19) 0.59898(17) 0.0127(4) Uani 1 1 d . . . . .
C9 C 0.9049(3) 0.58158(19) 0.58099(18) 0.0153(4) Uani 1 1 d . . . . .
H9 H 0.847450 0.593213 0.516806 0.018 Uiso 1 1 calc R U . . .
C10 C 1.0796(3) 0.67065(19) 0.65767(19) 0.0178(4) Uani 1 1 d . . . . .
H10 H 1.140590 0.744168 0.646234 0.021 Uiso 1 1 calc R U . . .
C11 C 1.1661(3) 0.6535(2) 0.75081(19) 0.0189(4) Uani 1 1 d . . . . .
H11 H 1.287725 0.713916 0.801324 0.023 Uiso 1 1 calc R U . . .
C12 C 1.0765(3) 0.5488(2) 0.77097(18) 0.0168(4) Uani 1 1 d . . . . .
H12 H 1.136147 0.537380 0.834882 0.020 Uiso 1 1 calc R U . . .
C13 C 0.8975(3) 0.46044(18) 0.69609(17) 0.0129(4) Uani 1 1 d . . . . .
C14 C 0.8308(3) 0.3354(2) 0.80029(17) 0.0152(4) Uani 1 1 d . . . . .
H14 H 0.942622 0.397861 0.858770 0.018 Uiso 1 1 calc R U . . .
C15 C 0.7234(3) 0.2307(2) 0.82044(17) 0.0146(4) Uani 1 1 d . . . . .
C16 C 0.7948(3) 0.2358(2) 0.92787(17) 0.0177(4) Uani 1 1 d . . . . .
H16 H 0.904967 0.306710 0.980034 0.021 Uiso 1 1 calc R U . . .
C17 C 0.7104(3) 0.1420(2) 0.95917(18) 0.0194(4) Uani 1 1 d . . . . .
H17 H 0.762302 0.147430 1.031518 0.023 Uiso 1 1 calc R U . . .
C18 C 0.5462(3) 0.0378(2) 0.88263(19) 0.0197(4) Uani 1 1 d . . . . .
H18 H 0.486455 -0.027835 0.903271 0.024 Uiso 1 1 calc R U . . .
C19 C 0.4714(3) 0.0303(2) 0.77802(18) 0.0183(4) Uani 1 1 d . . . . .
H19 H 0.358825 -0.040104 0.727824 0.022 Uiso 1 1 calc R U . . .
C20 C 0.5572(3) 0.1241(2) 0.74336(16) 0.0135(4) Uani 1 1 d . . . . .
O3 O 0.6992(2) 0.13159(14) 0.49576(13) 0.0149(3) Uani 1 1 d D . . . .
H1O3 H 0.6520(18) 0.0548(12) 0.456(2) 0.022 Uiso 1 1 d D U . . .
C21 C 0.9051(3) 0.1519(2) 0.5340(2) 0.0198(4) Uani 1 1 d D . . . .
H21A H 0.942715 0.097201 0.474707 0.030 Uiso 1 1 calc R U . . .
H21B H 0.935690 0.128810 0.597352 0.030 Uiso 1 1 calc R U . . .
H21C H 0.977031 0.243420 0.556031 0.030 Uiso 1 1 calc R U . . .
O1SA O 0.3561(6) 0.4136(4) 0.9074(3) 0.0215(10) Uani 0.439(6) 1 d D . P A 1
H1SA H 0.361000 0.387812 0.842821 0.032 Uiso 0.439(6) 1 calc R U P A 1
C1SA C 0.3093(6) 0.3088(4) 0.9346(4) 0.0745(12) Uani 0.439(6) 1 d D . P A 1
H1S1 H 0.408437 0.265151 0.929529 0.112 Uiso 0.439(6) 1 calc R U P A 1
H1S2 H 0.182142 0.247819 0.883613 0.112 Uiso 0.439(6) 1 calc R U P A 1
H1S3 H 0.303981 0.338878 1.010037 0.112 Uiso 0.439(6) 1 calc R U P A 1
O1SB O 0.3093(6) 0.3088(4) 0.9346(4) 0.0745(12) Uani 0.561(6) 1 d D . P A 2
H1SB H 0.212721 0.241500 0.909862 0.112 Uiso 0.561(6) 1 calc R U P A 2
C1SB C 0.2565(6) 0.4175(4) 0.9851(4) 0.0241(10) Uani 0.561(6) 1 d D . P A 2
H1S4 H 0.197149 0.404464 1.039648 0.036 Uiso 0.561(6) 1 calc R U P A 2
H1S5 H 0.162814 0.429594 0.929358 0.036 Uiso 0.561(6) 1 calc R U P A 2
H1S6 H 0.372528 0.494609 1.021854 0.036 Uiso 0.561(6) 1 calc R U P A 2

loop_
_atom_site_aniso_label
_atom_site_aniso_U_11
_atom_site_aniso_U_22
_atom_site_aniso_U_33
_atom_site_aniso_U_23
_atom_site_aniso_U_13
_atom_site_aniso_U_12
Ru1 0.00389(9) 0.00776(9) 0.01084(9) -0.00265(6) -0.00131(6) -0.00058(6)
Cl1 0.0094(2) 0.0143(2) 0.0184(2) 0.00068(18) 0.00370(17) 0.00401(16)
O1 0.0060(6) 0.0124(6) 0.0109(6) -0.0024(5) -0.0044(5) -0.0017(5)
O2 0.0102(6) 0.0068(6) 0.0148(7) -0.0011(5) -0.0004(5) -0.0029(5)
N1 0.0050(7) 0.0047(6) 0.0181(8) -0.0020(6) 0.0027(6) -0.0025(5)
N2 0.0043(6) 0.0095(7) 0.0115(7) -0.0042(6) -0.0036(6) -0.0009(5)
C1 0.0063(8) 0.0127(8) 0.0126(8) -0.0028(7) -0.0010(6) 0.0027(6)
C2 0.0079(8) 0.0128(8) 0.0167(9) -0.0022(8) -0.0013(7) 0.0003(7)
C3 0.0106(8) 0.0175(9) 0.0146(9) -0.0020(8) -0.0025(7) 0.0017(7)
C4 0.0143(9) 0.0214(10) 0.0146(9) 0.0029(8) 0.0008(7) 0.0053(8)
C5 0.0118(9) 0.0186(9) 0.0158(9) 0.0028(8) 0.0015(7) 0.0058(7)
C6 0.0071(8) 0.0134(8) 0.0122(8) -0.0007(7) 0.0001(6) 0.0032(6)
C7 0.0093(8) 0.0128(8) 0.0146(9) 0.0022(7) 0.0030(7) 0.0034(7)
C8 0.0069(8) 0.0092(8) 0.0142(8) -0.0024(7) 0.0014(6) 0.0014(6)
C9 0.0112(8) 0.0104(8) 0.0193(9) -0.0002(7) 0.0060(7) 0.0023(7)
C10 0.0113(8) 0.0086(8) 0.0241(10) -0.0031(8) 0.0069(8) -0.0003(7)
C11 0.0085(8) 0.0128(9) 0.0200(10) -0.0063(8) 0.0026(7) -0.0026(7)
C12 0.0076(8) 0.0131(8) 0.0170(9) -0.0039(8) -0.0001(7) -0.0007(7)
C13 0.0066(7) 0.0079(7) 0.0149(8) -0.0034(7) 0.0007(6) 0.0004(6)
C14 0.0077(8) 0.0123(8) 0.0141(8) -0.0022(7) -0.0028(7) -0.0002(6)
C15 0.0087(8) 0.0134(8) 0.0130(8) -0.0017(7) -0.0007(7) 0.0028(7)
C16 0.0112(9) 0.0191(10) 0.0130(9) -0.0006(8) -0.0017(7) 0.0031(7)
C17 0.0147(9) 0.0233(10) 0.0141(9) 0.0030(8) 0.0011(7) 0.0056(8)
C18 0.0170(10) 0.0174(9) 0.0180(10) 0.0024(8) 0.0041(8) 0.0018(8)
C19 0.0136(9) 0.0140(9) 0.0158(9) -0.0020(8) 0.0007(7) -0.0004(7)
C20 0.0093(8) 0.0132(8) 0.0115(8) -0.0011(7) 0.0008(7) 0.0039(7)
O3 0.0059(6) 0.0094(6) 0.0182(7) -0.0052(5) 0.0010(5) 0.0013(5)
C21 0.0082(8) 0.0172(9) 0.0248(10) 0.0001(8) 0.0022(7) 0.0031(7)
O1SA 0.0231(19) 0.0221(19) 0.0165(17) 0.0053(15) 0.0058(14) 0.0065(15)
C1SA 0.069(2) 0.065(2) 0.118(4) 0.040(2) 0.064(3) 0.0348(19)
O1SB 0.069(2) 0.065(2) 0.118(4) 0.040(2) 0.064(3) 0.0348(19)
C1SB 0.0080(16) 0.0227(19) 0.026(2) -0.0026(16) -0.0011(14) 0.0020(14)

loop_
_atom_type_symbol
_atom_type_description
_atom_type_scat_dispersion_real
_atom_type_scat_dispersion_imag
_atom_type_scat_source
C C 0.0021 0.0012 'International Tables Vol C Tables 4.2.6.8 and 6.1.1.4'
H H 0.0000 0.0000 'International Tables Vol C Tables 4.2.6.8 and 6.1.1.4'
N N 0.0044 0.0025 'International Tables Vol C Tables 4.2.6.8 and 6.1.1.4'
O O 0.0080 0.0047 'International Tables Vol C Tables 4.2.6.8 and 6.1.1.4'
Cl Cl 0.1230 0.1255 'International Tables Vol C Tables 4.2.6.8 and 6.1.1.4'
Ru Ru -1.7757 0.6751 'International Tables Vol C Tables 4.2.6.8 and 6.1.1.4'

loop_
_geom_angle_atom_site_label_1
_geom_angle_atom_site_label_2
_geom_angle_atom_site_label_3
_geom_angle
_geom_angle_site_symmetry_1
_geom_angle_site_symmetry_3
_geom_angle_publ_flag
N1 Ru1 N2 82.98(8) . . ?
N1 Ru1 O1 95.39(7) . . ?
N2 Ru1 O1 178.04(6) . . ?
N1 Ru1 O2 176.28(6) . . ?
N2 Ru1 O2 94.09(7) . . ?
O1 Ru1 O2 87.49(7) . . ?
N1 Ru1 O3 88.50(7) . . ?
N2 Ru1 O3 93.47(7) . . ?
O1 Ru1 O3 85.39(7) . . ?
O2 Ru1 O3 89.39(7) . . ?
N1 Ru1 Cl1 91.10(5) . . ?
N2 Ru1 Cl1 88.32(6) . . ?
O1 Ru1 Cl1 92.81(5) . . ?
O2 Ru1 Cl1 91.10(5) . . ?
O3 Ru1 Cl1 178.11(4) . . ?
C1 O1 Ru1 123.05(13) . . ?
C20 O2 Ru1 123.80(13) . . ?
C7 N1 C8 122.68(18) . . ?
C7 N1 Ru1 123.97(14) . . ?
C8 N1 Ru1 113.28(14) . . ?
C14 N2 C13 122.58(17) . . ?
C14 N2 Ru1 124.16(15) . . ?
C13 N2 Ru1 112.96(14) . . ?
O1 C1 C2 116.73(19) . . ?
O1 C1 C6 125.55(18) . . ?
C2 C1 C6 117.7(2) . . ?
C3 C2 C1 121.6(2) . . ?
C3 C2 H2 119.2 . . ?
C1 C2 H2 119.2 . . ?
C2 C3 C4 120.86(19) . . ?
C2 C3 H3 119.6 . . ?
C4 C3 H3 119.6 . . ?
C5 C4 C3 119.2(2) . . ?
C5 C4 H4 120.4 . . ?
C3 C4 H4 120.4 . . ?
C4 C5 C6 121.8(2) . . ?
C4 C5 H5 119.1 . . ?
C6 C5 H5 119.1 . . ?
C5 C6 C7 114.9(2) . . ?
C5 C6 C1 118.79(18) . . ?
C7 C6 C1 126.3(2) . . ?
N1 C7 C6 125.5(2) . . ?
N1 C7 H7 117.2 . . ?
C6 C7 H7 117.2 . . ?
C9 C8 C13 119.94(18) . . ?
C9 C8 N1 124.7(2) . . ?
C13 C8 N1 115.36(18) . . ?
C10 C9 C8 119.4(2) . . ?
C10 C9 H9 120.3 . . ?
C8 C9 H9 120.3 . . ?
C11 C10 C9 120.7(2) . . ?
C11 C10 H10 119.6 . . ?
C9 C10 H10 119.6 . . ?
C10 C11 C12 120.63(19) . . ?
C10 C11 H11 119.7 . . ?
C12 C11 H11 119.7 . . ?
C11 C12 C13 119.2(2) . . ?
C11 C12 H12 120.4 . . ?
C13 C12 H12 120.4 . . ?
C12 C13 C8 119.94(19) . . ?
C12 C13 N2 124.8(2) . . ?
C8 C13 N2 115.27(17) . . ?
N2 C14 C15 125.72(18) . . ?
N2 C14 H14 117.1 . . ?
C15 C14 H14 117.1 . . ?
C16 C15 C20 118.1(2) . . ?
C16 C15 C14 115.36(18) . . ?
C20 C15 C14 126.5(2) . . ?
C17 C16 C15 122.3(2) . . ?
C17 C16 H16 118.8 . . ?
C15 C16 H16 118.8 . . ?
C16 C17 C18 119.0(2) . . ?
C16 C17 H17 120.5 . . ?
C18 C17 H17 120.5 . . ?
C19 C18 C17 120.4(2) . . ?
C19 C18 H18 119.8 . . ?
C17 C18 H18 119.8 . . ?
C18 C19 C20 121.7(2) . . ?
C18 C19 H19 119.1 . . ?
C20 C19 H19 119.1 . . ?
O2 C20 C19 117.16(18) . . ?
O2 C20 C15 124.4(2) . . ?
C19 C20 C15 118.46(19) . . ?
C21 O3 Ru1 125.44(13) . . ?
C21 O3 H1O3 104.4(10) . . ?
Ru1 O3 H1O3 123.8(14) . . ?
O3 C21 H21A 109.5 . . ?
O3 C21 H21B 109.5 . . ?
H21A C21 H21B 109.5 . . ?
O3 C21 H21C 109.5 . . ?
H21A C21 H21C 109.5 . . ?
H21B C21 H21C 109.5 . . ?
C1SA O1SA H1SA 109.5 . . ?
O1SA C1SA H1S1 109.5 . . ?
O1SA C1SA H1S2 109.5 . . ?
H1S1 C1SA H1S2 109.5 . . ?
O1SA C1SA H1S3 109.5 . . ?
H1S1 C1SA H1S3 109.5 . . ?
H1S2 C1SA H1S3 109.5 . . ?
C1SB O1SB H1SB 109.5 . . ?
O1SB C1SB H1S4 109.5 . . ?
O1SB C1SB H1S5 109.5 . . ?
H1S4 C1SB H1S5 109.5 . . ?
O1SB C1SB H1S6 109.5 . . ?
H1S4 C1SB H1S6 109.5 . . ?
H1S5 C1SB H1S6 109.5 . . ?

loop_
_geom_bond_atom_site_label_1
_geom_bond_atom_site_label_2
_geom_bond_distance
_geom_bond_site_symmetry_2
_geom_bond_publ_flag
Ru1 N1 1.9776(19) . ?
Ru1 N2 1.992(2) . ?
Ru1 O1 2.0119(18) . ?
Ru1 O2 2.0237(16) . ?
Ru1 O3 2.0692(15) . ?
Ru1 Cl1 2.3305(8) . ?
O1 C1 1.309(3) . ?
O2 C20 1.322(3) . ?
N1 C7 1.314(3) . ?
N1 C8 1.426(3) . ?
N2 C14 1.305(3) . ?
N2 C13 1.422(3) . ?
C1 C2 1.424(3) . ?
C1 C6 1.435(3) . ?
C2 C3 1.371(3) . ?
C2 H2 0.9500 . ?
C3 C4 1.414(3) . ?
C3 H3 0.9500 . ?
C4 C5 1.370(3) . ?
C4 H4 0.9500 . ?
C5 C6 1.428(3) . ?
C5 H5 0.9500 . ?
C6 C7 1.428(3) . ?
C7 H7 0.9500 . ?
C8 C9 1.395(3) . ?
C8 C13 1.410(3) . ?
C9 C10 1.388(3) . ?
C9 H9 0.9500 . ?
C10 C11 1.387(3) . ?
C10 H10 0.9500 . ?
C11 C12 1.391(3) . ?
C11 H11 0.9500 . ?
C12 C13 1.398(3) . ?
C12 H12 0.9500 . ?
C14 C15 1.440(3) . ?
C14 H14 0.9500 . ?
C15 C16 1.418(3) . ?
C15 C20 1.426(3) . ?
C16 C17 1.372(3) . ?
C16 H16 0.9500 . ?
C17 C18 1.405(3) . ?
C17 H17 0.9500 . ?
C18 C19 1.375(3) . ?
C18 H18 0.9500 . ?
C19 C20 1.407(3) . ?
C19 H19 0.9500 . ?
O3 C21 1.441(2) . ?
O3 H1O3 0.811(10) . ?
C21 H21A 0.9800 . ?
C21 H21B 0.9800 . ?
C21 H21C 0.9800 . ?
O1SA C1SA 1.376(5) . ?
O1SA H1SA 0.8400 . ?
C1SA H1S1 0.9800 . ?
C1SA H1S2 0.9800 . ?
C1SA H1S3 0.9800 . ?
O1SB C1SB 1.395(5) . ?
O1SB H1SB 0.8400 . ?
C1SB H1S4 0.9800 . ?
C1SB H1S5 0.9800 . ?
C1SB H1S6 0.9800 . ?

loop_
_geom_hbond_atom_site_label_D
_geom_hbond_atom_site_label_H
_geom_hbond_atom_site_label_A
_geom_hbond_distance_DH
_geom_hbond_distance_HA
_geom_hbond_distance_DA
_geom_hbond_angle_DHA
_geom_hbond_site_symmetry_A
_geom_hbond_publ_flag
O3 H1O3 O2 0.811(10) 1.767(9) 2.572(2) 172(2) 2_656 yes
C21 H21C Cl1 0.98 2.80 3.456(3) 125.4 1_655 yes
O1SA^a H1SA^a Cl1 0.84 2.33 3.155(4) 167.6 . yes

loop_
_geom_torsion_atom_site_label_1
_geom_torsion_atom_site_label_2
_geom_torsion_atom_site_label_3
_geom_torsion_atom_site_label_4
_geom_torsion
_geom_torsion_site_symmetry_1
_geom_torsion_site_symmetry_2
_geom_torsion_site_symmetry_3
_geom_torsion_site_symmetry_4
_geom_torsion_publ_flag
Ru1 O1 C1 C2 175.71(13) . . . . ?
Ru1 O1 C1 C6 -4.7(3) . . . . ?
O1 C1 C2 C3 -179.91(19) . . . . ?
C6 C1 C2 C3 0.5(3) . . . . ?
C1 C2 C3 C4 -0.7(3) . . . . ?
C2 C3 C4 C5 -0.1(3) . . . . ?
C3 C4 C5 C6 1.2(3) . . . . ?
C4 C5 C6 C7 179.5(2) . . . . ?
C4 C5 C6 C1 -1.4(3) . . . . ?
O1 C1 C6 C5 -179.02(19) . . . . ?
C2 C1 C6 C5 0.5(3) . . . . ?
O1 C1 C6 C7 0.0(3) . . . . ?
C2 C1 C6 C7 179.53(19) . . . . ?
C8 N1 C7 C6 176.20(18) . . . . ?
Ru1 N1 C7 C6 -0.3(3) . . . . ?
C5 C6 C7 N1 -178.03(19) . . . . ?
C1 C6 C7 N1 2.9(3) . . . . ?
C7 N1 C8 C9 4.9(3) . . . . ?
Ru1 N1 C8 C9 -178.25(15) . . . . ?
C7 N1 C8 C13 -173.58(18) . . . . ?
Ru1 N1 C8 C13 3.3(2) . . . . ?
C13 C8 C9 C10 2.0(3) . . . . ?
N1 C8 C9 C10 -176.42(18) . . . . ?
C8 C9 C10 C11 1.0(3) . . . . ?
C9 C10 C11 C12 -2.0(3) . . . . ?
C10 C11 C12 C13 0.0(3) . . . . ?
C11 C12 C13 C8 2.9(3) . . . . ?
C11 C12 C13 N2 -177.92(18) . . . . ?
C9 C8 C13 C12 -3.9(3) . . . . ?
N1 C8 C13 C12 174.63(17) . . . . ?
C9 C8 C13 N2 176.84(17) . . . . ?
N1 C8 C13 N2 -4.6(2) . . . . ?
C14 N2 C13 C12 10.6(3) . . . . ?
Ru1 N2 C13 C12 -175.48(16) . . . . ?
C14 N2 C13 C8 -170.21(18) . . . . ?
Ru1 N2 C13 C8 3.7(2) . . . . ?
C13 N2 C14 C15 177.79(18) . . . . ?
Ru1 N2 C14 C15 4.5(3) . . . . ?
N2 C14 C15 C16 -178.0(2) . . . . ?
N2 C14 C15 C20 2.8(3) . . . . ?
C20 C15 C16 C17 0.4(3) . . . . ?
C14 C15 C16 C17 -178.8(2) . . . . ?
C15 C16 C17 C18 -0.7(3) . . . . ?
C16 C17 C18 C19 0.0(3) . . . . ?
C17 C18 C19 C20 1.1(3) . . . . ?
Ru1 O2 C20 C19 170.76(14) . . . . ?
Ru1 O2 C20 C15 -9.6(3) . . . . ?
C18 C19 C20 O2 178.2(2) . . . . ?
C18 C19 C20 C15 -1.4(3) . . . . ?
C16 C15 C20 O2 -178.98(19) . . . . ?
C14 C15 C20 O2 0.1(3) . . . . ?
C16 C15 C20 C19 0.6(3) . . . . ?
C14 C15 C20 C19 179.7(2) . . . . ?
